data_1519653
loop_
_publ_author_name
'Slav\'ik, Petr'
'Eigner, V\'aclav'
'Lhot\'ak, Pavel'

_publ_section_title
;
 Intramolecularly Bridged Calix[4]arenes with Pronounced Complexation
 Ability toward Neutral Compounds.
;
_journal_issue 11
_journal_name_full 'Organic letters'
_journal_page_first 2788
_journal_page_last 2791
_journal_paper_doi 10.1021/acs.orglett.5b01200
_journal_volume 17
_journal_year 2015
_chemical_formula_moiety 'C41 H46 O5'
_chemical_formula_sum 'C41 H46 O5'
_chemical_formula_weight 618.78
_space_group_IT_number 15
_symmetry_cell_setting monoclinic
_symmetry_space_group_name_Hall '-C 2yc'
_symmetry_space_group_name_H-M 'C 1 2/c 1'
_atom_sites_solution_hydrogens difmap
_atom_sites_solution_primary other
_cell_angle_alpha 90
_cell_angle_beta 135.583(8)
_cell_angle_gamma 90
_cell_formula_units_Z 8
_cell_length_a 34.9361(16)
_cell_length_b 10.48642(15)
_cell_length_c 26.8420(12)
_cell_measurement_reflns_used 13519
_cell_measurement_temperature 120
_cell_measurement_theta_max 67
_cell_measurement_theta_min 5
_cell_volume 6882.4(11)
_computing_cell_refinement 'CrysAlis, (Oxford Diffraction, 2002)'
_computing_data_collection 'Gemini, (Oxford Diffraction, 2006)'
_computing_data_reduction 'CrysAlis, (Oxford Diffraction, 2002)'
_computing_molecular_graphics 'CAMERON (Watkin et al., 1996)'
_computing_publication_material 'CRYSTALS (Betteridge et al., 2003)'
_computing_structure_refinement 'CRYSTALS (Betteridge et al., 2003)'
_computing_structure_solution 'Superflip (Palatinus & Chapuis, 2007)'
_diffrn_ambient_pressure 101
_diffrn_ambient_temperature 120
_diffrn_measured_fraction_theta_full 0.987
_diffrn_measured_fraction_theta_max 0.987
_diffrn_measurement_device Area
_diffrn_measurement_device_type 'Oxford Diffraction Gemini'
_diffrn_measurement_method \w
_diffrn_radiation_monochromator graphite
_diffrn_radiation_type 'Cu K\a'
_diffrn_radiation_wavelength 1.54184
_diffrn_reflns_av_R_equivalents 0.027
_diffrn_reflns_limit_h_max 39
_diffrn_reflns_limit_h_min -41
_diffrn_reflns_limit_k_max 11
_diffrn_reflns_limit_k_min -12
_diffrn_reflns_limit_l_max 31
_diffrn_reflns_limit_l_min -31
_diffrn_reflns_number 23072
_diffrn_reflns_theta_full 67.10
_diffrn_reflns_theta_max 67.100
_diffrn_reflns_theta_min 3.303
_diffrn_standards_number 0
_exptl_absorpt_coefficient_mu 0.609
_exptl_absorpt_correction_T_max 0.86
_exptl_absorpt_correction_T_min 0.70
_exptl_absorpt_correction_type multi-scan
_exptl_absorpt_process_details 'CrysAlis, (Oxford Diffraction, 2002)'
_exptl_crystal_colour colourless
_exptl_crystal_density_diffrn 1.194
_exptl_crystal_density_method 'not measured'
_exptl_crystal_description prism
_exptl_crystal_F_000 2656
_exptl_crystal_size_max 0.410
_exptl_crystal_size_mid 0.280
_exptl_crystal_size_min 0.240
_refine_diff_density_max 0.20
_refine_diff_density_min -0.17
_refine_ls_extinction_method None
_refine_ls_goodness_of_fit_ref 0.8837
_refine_ls_hydrogen_treatment constr
_refine_ls_matrix_type full
_refine_ls_number_parameters 415
_refine_ls_number_reflns 6051
_refine_ls_number_restraints 0
_refine_ls_R_factor_all 0.0380
_refine_ls_R_factor_gt 0.0332
_refine_ls_shift/su_max 0.0007298
_refine_ls_shift/su_mean 0.0001141
_refine_ls_structure_factor_coef Fsqd
_refine_ls_weighting_details
;
 Method, part 1, Chebychev polynomial, (Watkin, 1994, Prince, 1982) 
 [weight] = 1.0/[A~0~*T~0~(x)+A~1~*T~1~(x) ... +A~n-1~]*T~n-1~(x)] 
 where A~i~ are the Chebychev coefficients listed below and x= Fcalc/Fmax 
 Method = Robust Weighting (Prince, 1982) 
 W = [weight] * [1-(deltaF/6*sigmaF)^2^]^2^ 
 A~i~ are: 
 0.144E+04 0.239E+04 0.146E+04 600. 140. 
;
_refine_ls_weighting_scheme calc
_refine_ls_wR_factor_all 0.0776
_refine_ls_wR_factor_gt 0.0736
_refine_ls_wR_factor_ref 0.0776
_reflns_limit_h_max 29
_reflns_limit_h_min -41
_reflns_limit_k_max 12
_reflns_limit_k_min 0
_reflns_limit_l_max 31
_reflns_limit_l_min 0
_reflns_number_gt 5343
_reflns_number_total 6080
_reflns_threshold_expression I>2.0\s(I)
_oxford_diffrn_Wilson_B_factor 2.52
_oxford_diffrn_Wilson_scale 0.11
_oxford_refine_ls_r_factor_ref 0.0380
_oxford_refine_ls_scale 2.307(9)
_oxford_reflns_number_all 6051
_oxford_reflns_threshold_expression_ref I>0.0\s(I)
_cod_data_source_file ol5b01200_si_002.cif
_cod_data_source_block 5
_cod_depositor_comments
;
The following automatic conversions were performed:

'_atom_sites_solution_primary' value 'Other' changed to 'other'
according to
/usr/data/users/saulius/crontab/automatic-downloads/rss-feeds/ACS/lib/dictionaries/cif_core.dic
dictionary named 'cif_core.dic' version 2.4.2 from 2011-04-26.

Automatic conversion script
Id: cif_fix_values 3271 2015-04-21 07:52:19Z andrius 

 Adding full bibliography for 1519652--1519654.cif.
;
_cod_original_sg_symbol_Hall '-C 2yc '
_cod_original_sg_symbol_H-M 'C 2/c '
_cod_database_code 1519653

loop_
_symmetry_equiv_pos_as_xyz
x,y,z
-x,-y,-z
x+1/2,y+1/2,z
-x+1/2,-y+1/2,-z
x,-y,z+1/2
-x,y,-z+1/2
x+1/2,-y+1/2,z+1/2
-x+1/2,y+1/2,-z+1/2

loop_
_atom_site_label
_atom_site_type_symbol
_atom_site_fract_x
_atom_site_fract_y
_atom_site_fract_z
_atom_site_U_iso_or_equiv
_atom_site_occupancy
_atom_site_adp_type
_atom_site_refinement_flags_posn
C1 C 0.62859(5) 1.11743(12) 0.85271(6) 0.0281 1.0000 Uani .
C2 C 0.64676(5) 1.20640(11) 0.82813(7) 0.0304 1.0000 Uani .
C3 C 0.69719(5) 1.15622(11) 0.84871(6) 0.0268 1.0000 Uani .
C4 C 0.74829(5) 1.15553(11) 0.91939(6) 0.0290 1.0000 Uani .
C5 C 0.79197(5) 1.08892(12) 0.93989(6) 0.0293 1.0000 Uani .
C6 C 0.78359(5) 1.01323(11) 0.89023(6) 0.0262 1.0000 Uani .
C7 C 0.73326(5) 1.01619(11) 0.81844(6) 0.0244 1.0000 Uani .
C8 C 0.72164(5) 0.91889(11) 0.76768(6) 0.0253 1.0000 Uani .
C9 C 0.74340(5) 0.79256(11) 0.80621(6) 0.0247 1.0000 Uani .
C10 C 0.79621(5) 0.78885(12) 0.87553(6) 0.0264 1.0000 Uani .
C11 C 0.81804(5) 0.67394(12) 0.91253(6) 0.0303 1.0000 Uani .
C12 C 0.78433(5) 0.56903(12) 0.88557(7) 0.0323 1.0000 Uani .
C13 C 0.72881(5) 0.57647(11) 0.82174(7) 0.0293 1.0000 Uani .
C14 C 0.68855(5) 0.48775(12) 0.80975(7) 0.0332 1.0000 Uani .
C15 C 0.67932(5) 0.54386(11) 0.85303(7) 0.0300 1.0000 Uani .
C16 C 0.72092(5) 0.53788(12) 0.92744(7) 0.0328 1.0000 Uani .
C17 C 0.71693(5) 0.60422(12) 0.96814(7) 0.0339 1.0000 Uani .
C18 C 0.67180(5) 0.68060(13) 0.93522(7) 0.0327 1.0000 Uani .
C19 C 0.62883(5) 0.68680(12) 0.86127(7) 0.0303 1.0000 Uani .
C20 C 0.57987(5) 0.77271(13) 0.82576(7) 0.0341 1.0000 Uani .
C21 C 0.59607(5) 0.90969(13) 0.85160(6) 0.0296 1.0000 Uani .
C22 C 0.59838(5) 0.95543(15) 0.90248(7) 0.0383 1.0000 Uani .
C23 C 0.61495(6) 1.07856(16) 0.92810(7) 0.0414 1.0000 Uani .
C24 C 0.63046(5) 1.15838(14) 0.90392(7) 0.0358 1.0000 Uani .
C25 C 0.69238(5) 1.09731(11) 0.79784(6) 0.0247 1.0000 Uani .
C26 C 0.71056(5) 0.68452(11) 0.77887(6) 0.0253 1.0000 Uani .
C27 C 0.63254(5) 0.61432(12) 0.82110(6) 0.0294 1.0000 Uani .
C28 C 0.61027(5) 0.99313(12) 0.82630(6) 0.0257 1.0000 Uani .
C29 C 0.82354(5) 0.91072(12) 0.91442(6) 0.0284 1.0000 Uani .
O30 O 0.87291(3) 0.92041(9) 0.96660(5) 0.0382 1.0000 Uani .
O31 O 0.64425(3) 1.11050(8) 0.72667(4) 0.0264 1.0000 Uani .
C32 C 0.65112(5) 1.18320(12) 0.68784(6) 0.0302 1.0000 Uani .
C33 C 0.59550(5) 1.20413(13) 0.61331(7) 0.0334 1.0000 Uani .
C34 C 0.55804(6) 1.28404(15) 0.61082(8) 0.0445 1.0000 Uani .
O35 O 0.65768(3) 0.69211(8) 0.71204(4) 0.0262 1.0000 Uani .
C36 C 0.64820(6) 0.61515(13) 0.65962(7) 0.0367 1.0000 Uani .
C37 C 0.59616(6) 0.65957(14) 0.58652(7) 0.0387 1.0000 Uani .
C38 C 0.60265(7) 0.78717(16) 0.56690(8) 0.0493 1.0000 Uani .
O39 O 0.58845(3) 0.61258(8) 0.74721(4) 0.0325 1.0000 Uani .
C40 C 0.54920(5) 0.51663(13) 0.72465(7) 0.0352 1.0000 Uani .
C41 C 0.50025(5) 0.52344(13) 0.64536(7) 0.0348 1.0000 Uani .
C42 C 0.45948(6) 0.41885(16) 0.62038(8) 0.0479 1.0000 Uani .
O43 O 0.60767(3) 0.94905(8) 0.77533(4) 0.0249 1.0000 Uani .
C44 C 0.55440(5) 0.96333(13) 0.70329(6) 0.0297 1.0000 Uani .
C45 C 0.55383(5) 0.88851(12) 0.65486(6) 0.0290 1.0000 Uani .
C46 C 0.50004(6) 0.89923(18) 0.57709(7) 0.0500 1.0000 Uani .
H21 H 0.6546 1.2907 0.8498 0.0378 1.0000 Uiso R
H22 H 0.6167 1.2164 0.7754 0.0364 1.0000 Uiso R
H41 H 0.7527 1.1993 0.9549 0.0348 1.0000 Uiso R
H51 H 0.8275 1.0880 0.9895 0.0339 1.0000 Uiso R
H81 H 0.7397 0.9425 0.7526 0.0305 1.0000 Uiso R
H82 H 0.6823 0.9131 0.7241 0.0287 1.0000 Uiso R
H111 H 0.8555 0.6710 0.9584 0.0353 1.0000 Uiso R
H121 H 0.7987 0.4914 0.9134 0.0393 1.0000 Uiso R
H141 H 0.7040 0.4026 0.8273 0.0403 1.0000 Uiso R
H142 H 0.6528 0.4831 0.7578 0.0385 1.0000 Uiso R
H161 H 0.7530 0.4870 0.9509 0.0393 1.0000 Uiso R
H171 H 0.7460 0.5990 1.0204 0.0403 1.0000 Uiso R
H181 H 0.6698 0.7306 0.9643 0.0396 1.0000 Uiso R
H201 H 0.5604 0.7385 0.8371 0.0403 1.0000 Uiso R
H202 H 0.5547 0.7711 0.7728 0.0390 1.0000 Uiso R
H221 H 0.5887 0.8988 0.9209 0.0462 1.0000 Uiso R
H231 H 0.6155 1.1096 0.9633 0.0493 1.0000 Uiso R
H241 H 0.6427 1.2439 0.9221 0.0432 1.0000 Uiso R
H321 H 0.6688 1.2663 0.7128 0.0354 1.0000 Uiso R
H322 H 0.6749 1.1344 0.6862 0.0360 1.0000 Uiso R
H331 H 0.6012 1.2495 0.5865 0.0403 1.0000 Uiso R
H332 H 0.5780 1.1204 0.5907 0.0397 1.0000 Uiso R
H341 H 0.5228 1.3004 0.5610 0.0663 1.0000 Uiso R
H342 H 0.5764 1.3675 0.6363 0.0685 1.0000 Uiso R
H343 H 0.5497 1.2384 0.6347 0.0663 1.0000 Uiso R
H361 H 0.6800 0.6258 0.6657 0.0450 1.0000 Uiso R
H362 H 0.6452 0.5239 0.6672 0.0443 1.0000 Uiso R
H371 H 0.5668 0.6640 0.5853 0.0462 1.0000 Uiso R
H372 H 0.5851 0.5944 0.5516 0.0476 1.0000 Uiso R
H383 H 0.5691 0.8089 0.5185 0.0731 1.0000 Uiso R
H382 H 0.6119 0.8558 0.5997 0.0719 1.0000 Uiso R
H381 H 0.6326 0.7802 0.5703 0.0748 1.0000 Uiso R
H401 H 0.5380 0.5295 0.7499 0.0422 1.0000 Uiso R
H402 H 0.5667 0.4302 0.7383 0.0424 1.0000 Uiso R
H411 H 0.4835 0.6082 0.6335 0.0418 1.0000 Uiso R
H412 H 0.5132 0.5163 0.6227 0.0427 1.0000 Uiso R
H423 H 0.4289 0.4169 0.5684 0.0706 1.0000 Uiso R
H422 H 0.4454 0.4315 0.6420 0.0714 1.0000 Uiso R
H421 H 0.4781 0.3337 0.6366 0.0720 1.0000 Uiso R
H441 H 0.5475 1.0561 0.6903 0.0365 1.0000 Uiso R
H442 H 0.5262 0.9312 0.6999 0.0368 1.0000 Uiso R
H451 H 0.5839 0.9211 0.6623 0.0352 1.0000 Uiso R
H452 H 0.5617 0.7983 0.6697 0.0363 1.0000 Uiso R
H461 H 0.5026 0.8581 0.5467 0.0729 1.0000 Uiso R
H462 H 0.4901 0.9884 0.5633 0.0750 1.0000 Uiso R
H463 H 0.4709 0.8578 0.5688 0.0753 1.0000 Uiso R

loop_
_atom_site_aniso_label
_atom_site_aniso_U_11
_atom_site_aniso_U_22
_atom_site_aniso_U_33
_atom_site_aniso_U_23
_atom_site_aniso_U_13
_atom_site_aniso_U_12
C1 0.0237(6) 0.0323(6) 0.0233(6) 0.0006(5) 0.0151(5) 0.0058(5)
C2 0.0324(6) 0.0244(6) 0.0302(6) -0.0015(5) 0.0209(6) 0.0022(5)
C3 0.0301(6) 0.0196(5) 0.0293(6) 0.0000(5) 0.0207(5) -0.0021(5)
C4 0.0337(6) 0.0243(6) 0.0277(6) -0.0046(5) 0.0214(6) -0.0048(5)
C5 0.0264(6) 0.0301(6) 0.0246(6) -0.0024(5) 0.0159(5) -0.0058(5)
C6 0.0249(6) 0.0267(6) 0.0263(6) -0.0006(5) 0.0181(5) -0.0049(5)
C7 0.0264(6) 0.0237(6) 0.0249(6) 0.0009(5) 0.0189(5) -0.0032(5)
C8 0.0252(6) 0.0271(6) 0.0229(6) 0.0019(5) 0.0170(5) 0.0002(5)
C9 0.0258(6) 0.0280(6) 0.0246(6) 0.0010(5) 0.0195(5) 0.0030(5)
C10 0.0247(6) 0.0328(6) 0.0252(6) 0.0017(5) 0.0190(5) 0.0023(5)
C11 0.0262(6) 0.0386(7) 0.0262(6) 0.0057(5) 0.0186(5) 0.0084(5)
C12 0.0351(7) 0.0301(6) 0.0322(6) 0.0084(5) 0.0241(6) 0.0102(5)
C13 0.0345(7) 0.0245(6) 0.0305(6) 0.0003(5) 0.0237(6) 0.0034(5)
C14 0.0394(7) 0.0215(6) 0.0326(7) 0.0007(5) 0.0236(6) -0.0010(5)
C15 0.0340(6) 0.0219(6) 0.0305(6) 0.0014(5) 0.0217(6) -0.0059(5)
C16 0.0321(6) 0.0272(6) 0.0324(7) 0.0053(5) 0.0207(6) -0.0017(5)
C17 0.0320(7) 0.0349(7) 0.0269(6) 0.0037(5) 0.0184(6) -0.0052(5)
C18 0.0340(7) 0.0350(7) 0.0310(6) 0.0008(5) 0.0239(6) -0.0059(5)
C19 0.0289(6) 0.0313(6) 0.0306(6) 0.0031(5) 0.0211(6) -0.0064(5)
C20 0.0275(6) 0.0427(7) 0.0335(7) 0.0037(6) 0.0223(6) -0.0045(5)
C21 0.0216(6) 0.0416(7) 0.0250(6) 0.0040(5) 0.0165(5) 0.0034(5)
C22 0.0311(7) 0.0609(9) 0.0293(7) 0.0090(6) 0.0238(6) 0.0089(6)
C23 0.0363(7) 0.0644(10) 0.0265(6) 0.0015(6) 0.0234(6) 0.0134(7)
C24 0.0314(7) 0.0424(7) 0.0267(6) -0.0037(5) 0.0184(6) 0.0082(6)
C25 0.0245(6) 0.0216(5) 0.0237(6) 0.0014(4) 0.0158(5) -0.0038(4)
C26 0.0260(6) 0.0264(6) 0.0245(6) 0.0007(5) 0.0184(5) 0.0039(5)
C27 0.0284(6) 0.0285(6) 0.0251(6) 0.0027(5) 0.0170(5) -0.0073(5)
C28 0.0220(5) 0.0341(6) 0.0212(5) 0.0006(5) 0.0155(5) 0.0040(5)
C29 0.0247(6) 0.0366(7) 0.0241(6) 0.0018(5) 0.0175(5) -0.0005(5)
O30 0.0231(4) 0.0470(5) 0.0312(5) -0.0024(4) 0.0148(4) -0.0017(4)
O31 0.0249(4) 0.0279(4) 0.0226(4) 0.0039(3) 0.0157(4) -0.0006(3)
C32 0.0326(6) 0.0293(6) 0.0298(6) 0.0063(5) 0.0227(6) 0.0017(5)
C33 0.0346(7) 0.0359(7) 0.0266(6) 0.0058(5) 0.0208(6) 0.0021(5)
C34 0.0348(7) 0.0525(9) 0.0362(7) 0.0110(6) 0.0219(6) 0.0120(6)
O35 0.0254(4) 0.0264(4) 0.0227(4) -0.0021(3) 0.0157(4) 0.0018(3)
C36 0.0420(7) 0.0337(7) 0.0276(6) -0.0037(5) 0.0226(6) 0.0058(6)
C37 0.0380(7) 0.0413(8) 0.0257(6) -0.0038(5) 0.0189(6) 0.0042(6)
C38 0.0530(9) 0.0551(9) 0.0329(7) 0.0083(7) 0.0284(7) 0.0061(7)
O39 0.0298(4) 0.0335(5) 0.0255(4) 0.0015(4) 0.0167(4) -0.0076(4)
C40 0.0310(7) 0.0331(7) 0.0313(7) 0.0003(5) 0.0187(6) -0.0078(5)
C41 0.0283(6) 0.0361(7) 0.0313(7) 0.0020(5) 0.0183(6) 0.0022(5)
C42 0.0311(7) 0.0533(9) 0.0365(8) -0.0033(7) 0.0163(6) -0.0093(6)
O43 0.0248(4) 0.0299(4) 0.0217(4) -0.0018(3) 0.0172(4) -0.0005(3)
C44 0.0253(6) 0.0375(7) 0.0228(6) 0.0005(5) 0.0160(5) 0.0013(5)
C45 0.0288(6) 0.0331(6) 0.0244(6) -0.0015(5) 0.0187(5) -0.0013(5)
C46 0.0359(8) 0.0799(12) 0.0259(7) -0.0039(7) 0.0193(6) 0.0078(7)

loop_
_atom_type_symbol
_atom_type_scat_dispersion_real
_atom_type_scat_dispersion_imag
_atom_type_scat_Cromer_Mann_a1
_atom_type_scat_Cromer_Mann_b1
_atom_type_scat_Cromer_Mann_a2
_atom_type_scat_Cromer_Mann_b2
_atom_type_scat_Cromer_Mann_a3
_atom_type_scat_Cromer_Mann_b3
_atom_type_scat_Cromer_Mann_a4
_atom_type_scat_Cromer_Mann_b4
_atom_type_scat_Cromer_Mann_c
_atom_type_scat_source
C 0.0181 0.0091 2.3100 20.8439 1.0200 10.2075 1.5886 0.5687 0.8650 51.6512 0.2156 'International Tables Vol C 4.2.6.8 and 6.1.1.4'
H 0.0000 0.0000 0.4930 10.5109 0.3229 26.1257 0.1402 3.1424 0.0408 57.7998 0.0030 'International Tables Vol C 4.2.6.8 and 6.1.1.4'
N 0.0311 0.0180 12.2126 0.0057 3.1322 9.8933 2.0125 28.9975 1.1663 0.5826 -11.5290 'International Tables Vol C 4.2.6.8 and 6.1.1.4'
O 0.0492 0.0322 3.0485 13.2771 2.2868 5.7011 1.5463 0.3239 0.8670 32.9089 0.2508 'International Tables Vol C 4.2.6.8 and 6.1.1.4'

loop_
_geom_angle_atom_site_label_1
_geom_angle_atom_site_label_2
_geom_angle_atom_site_label_3
_geom_angle
_geom_angle_publ_flag
C2 C1 C24 119.90(12) yes
C2 C1 C28 122.23(10) yes
C24 C1 C28 117.87(12) yes
C1 C2 C3 111.48(10) yes
C1 C2 H21 108.8 no
C3 C2 H21 109.6 no
C1 C2 H22 109.7 no
C3 C2 H22 109.0 no
H21 C2 H22 108.1 no
C2 C3 C4 121.50(11) yes
C2 C3 C25 120.06(11) yes
C4 C3 C25 118.12(11) yes
C3 C4 C5 121.26(11) yes
C3 C4 H41 119.1 no
C5 C4 H41 119.6 no
C4 C5 C6 119.26(11) yes
C4 C5 H51 120.9 no
C6 C5 H51 119.6 no
C5 C6 C7 120.22(11) yes
C5 C6 C29 120.15(11) yes
C7 C6 C29 118.60(11) yes
C6 C7 C8 119.40(10) yes
C6 C7 C25 118.87(11) yes
C8 C7 C25 121.11(10) yes
C7 C8 C9 107.22(9) yes
C7 C8 H81 111.1 no
C9 C8 H81 110.0 no
C7 C8 H82 111.2 no
C9 C8 H82 110.7 no
H81 C8 H82 106.7 no
C8 C9 C10 118.38(10) yes
C8 C9 C26 122.08(10) yes
C10 C9 C26 119.04(11) yes
C9 C10 C11 120.14(11) yes
C9 C10 C29 118.98(10) yes
C11 C10 C29 119.56(10) yes
C10 C11 C12 119.25(11) yes
C10 C11 H111 119.5 no
C12 C11 H111 121.0 no
C11 C12 C13 121.02(11) yes
C11 C12 H121 119.2 no
C13 C12 H121 119.5 no
C12 C13 C14 119.34(11) yes
C12 C13 C26 118.04(11) yes
C14 C13 C26 120.82(11) yes
C13 C14 C15 105.65(10) yes
C13 C14 H141 110.5 no
C15 C14 H141 109.3 no
C13 C14 H142 111.6 no
C15 C14 H142 110.1 no
H141 C14 H142 109.7 no
C14 C15 C16 119.98(12) yes
C14 C15 C27 121.81(11) yes
C16 C15 C27 117.82(12) yes
C15 C16 C17 121.10(12) yes
C15 C16 H161 119.7 no
C17 C16 H161 119.2 no
C16 C17 C18 119.85(12) yes
C16 C17 H171 120.9 no
C18 C17 H171 119.3 no
C17 C18 C19 120.88(12) yes
C17 C18 H181 119.7 no
C19 C18 H181 119.4 no
C18 C19 C20 120.34(12) yes
C18 C19 C27 118.30(12) yes
C20 C19 C27 121.35(11) yes
C19 C20 C21 112.86(10) yes
C19 C20 H201 107.8 no
C21 C20 H201 108.5 no
C19 C20 H202 109.4 no
C21 C20 H202 109.1 no
H201 C20 H202 109.2 no
C20 C21 C22 120.99(12) yes
C20 C21 C28 121.09(11) yes
C22 C21 C28 117.91(12) yes
C21 C22 C23 121.31(13) yes
C21 C22 H221 119.2 no
C23 C22 H221 119.4 no
C22 C23 C24 119.80(12) yes
C22 C23 H231 120.0 no
C24 C23 H231 120.2 no
C1 C24 C23 121.11(13) yes
C1 C24 H241 118.5 no
C23 C24 H241 120.4 no
C3 C25 C7 120.61(11) yes
C3 C25 O31 119.10(10) yes
C7 C25 O31 120.01(10) yes
C13 C26 C9 120.32(11) yes
C13 C26 O35 121.02(11) yes
C9 C26 O35 118.22(10) yes
C19 C27 C15 121.77(11) yes
C19 C27 O39 119.17(11) yes
C15 C27 O39 119.06(11) yes
C1 C28 C21 121.94(11) yes
C1 C28 O43 119.63(10) yes
C21 C28 O43 118.40(11) yes
C6 C29 C10 112.42(10) yes
C6 C29 O30 123.62(11) yes
C10 C29 O30 123.26(11) yes
C25 O31 C32 112.70(9) yes
O31 C32 C33 108.29(10) yes
O31 C32 H321 108.5 no
C33 C32 H321 110.9 no
O31 C32 H322 109.4 no
C33 C32 H322 109.8 no
H321 C32 H322 109.9 no
C32 C33 C34 113.15(11) yes
C32 C33 H331 107.2 no
C34 C33 H331 108.4 no
C32 C33 H332 109.3 no
C34 C33 H332 109.0 no
H331 C33 H332 109.7 no
C33 C34 H341 110.9 no
C33 C34 H342 109.8 no
H341 C34 H342 109.9 no
C33 C34 H343 110.3 no
H341 C34 H343 107.4 no
H342 C34 H343 108.5 no
C26 O35 C36 113.45(9) yes
O35 C36 C37 108.67(10) yes
O35 C36 H361 108.8 no
C37 C36 H361 109.9 no
O35 C36 H362 108.9 no
C37 C36 H362 110.9 no
H361 C36 H362 109.6 no
C36 C37 C38 112.62(12) yes
C36 C37 H371 108.1 no
C38 C37 H371 110.6 no
C36 C37 H372 108.1 no
C38 C37 H372 109.6 no
H371 C37 H372 107.7 no
C37 C38 H383 109.6 no
C37 C38 H382 111.5 no
H383 C38 H382 109.5 no
C37 C38 H381 108.4 no
H383 C38 H381 109.2 no
H382 C38 H381 108.6 no
C27 O39 C40 111.12(9) yes
O39 C40 C41 109.93(10) yes
O39 C40 H401 109.6 no
C41 C40 H401 110.6 no
O39 C40 H402 109.1 no
C41 C40 H402 109.9 no
H401 C40 H402 107.7 no
C40 C41 C42 110.47(11) yes
C40 C41 H411 108.3 no
C42 C41 H411 110.8 no
C40 C41 H412 108.1 no
C42 C41 H412 111.7 no
H411 C41 H412 107.3 no
C41 C42 H423 111.6 no
C41 C42 H422 109.9 no
H423 C42 H422 110.0 no
C41 C42 H421 109.7 no
H423 C42 H421 108.0 no
H422 C42 H421 107.6 no
C28 O43 C44 113.63(8) yes
O43 C44 C45 108.16(9) yes
O43 C44 H441 109.0 no
C45 C44 H441 110.7 no
O43 C44 H442 109.7 no
C45 C44 H442 110.3 no
H441 C44 H442 108.9 no
C44 C45 C46 112.90(11) yes
C44 C45 H451 106.9 no
C46 C45 H451 110.4 no
C44 C45 H452 108.8 no
C46 C45 H452 109.9 no
H451 C45 H452 107.7 no
C45 C46 H461 110.7 no
C45 C46 H462 110.5 no
H461 C46 H462 108.9 no
C45 C46 H463 110.2 no
H461 C46 H463 108.4 no
H462 C46 H463 108.1 no

loop_
_geom_bond_atom_site_label_1
_geom_bond_atom_site_label_2
_geom_bond_distance
_geom_bond_publ_flag
C1 C2 1.5190(17) yes
C1 C24 1.3963(17) yes
C1 C28 1.4010(17) yes
C2 C3 1.5154(17) yes
C2 H21 0.984 no
C2 H22 0.996 no
C3 C4 1.3957(17) yes
C3 C25 1.3948(17) yes
C4 C5 1.3856(18) yes
C4 H41 0.967 no
C5 C6 1.3912(17) yes
C5 H51 0.977 no
C6 C7 1.4020(16) yes
C6 C29 1.4934(17) yes
C7 C8 1.5073(16) yes
C7 C25 1.3933(17) yes
C8 C9 1.5097(16) yes
C8 H81 0.995 no
C8 H82 0.983 no
C9 C10 1.4012(16) yes
C9 C26 1.3913(17) yes
C10 C11 1.3921(17) yes
C10 C29 1.4869(17) yes
C11 C12 1.3797(19) yes
C11 H111 0.963 no
C12 C13 1.3988(18) yes
C12 H121 0.968 no
C13 C14 1.5168(18) yes
C13 C26 1.4024(17) yes
C14 C15 1.5280(18) yes
C14 H141 0.973 no
C14 H142 1.010 no
C15 C16 1.3996(18) yes
C15 C27 1.3967(18) yes
C16 C17 1.3838(19) yes
C16 H161 0.963 no
C17 C18 1.3849(19) yes
C17 H171 0.983 no
C18 C19 1.3932(18) yes
C18 H181 0.982 no
C19 C20 1.5221(18) yes
C19 C27 1.3986(18) yes
C20 C21 1.5179(19) yes
C20 H201 0.990 no
C20 H202 1.004 no
C21 C22 1.3947(18) yes
C21 C28 1.3978(17) yes
C22 C23 1.381(2) yes
C22 H221 0.975 no
C23 C24 1.385(2) yes
C23 H231 0.987 no
C24 H241 0.963 no
C25 O31 1.3809(14) yes
C26 O35 1.3795(14) yes
C27 O39 1.3938(14) yes
C28 O43 1.3844(13) yes
C29 O30 1.2230(15) yes
O31 C32 1.4430(14) yes
C32 C33 1.5076(17) yes
C32 H321 0.999 no
C32 H322 1.003 no
C33 C34 1.5147(19) yes
C33 H331 0.993 no
C33 H332 0.991 no
C34 H341 0.990 no
C34 H342 1.009 no
C34 H343 0.994 no
O35 C36 1.4403(14) yes
C36 C37 1.5088(18) yes
C36 H361 1.009 no
C36 H362 0.999 no
C37 C38 1.513(2) yes
C37 H371 1.005 no
C37 H372 0.988 no
C38 H383 0.968 no
C38 H382 0.995 no
C38 H381 0.986 no
O39 C40 1.4398(15) yes
C40 C41 1.5033(17) yes
C40 H401 1.004 no
C40 H402 1.005 no
C41 C42 1.5220(19) yes
C41 H411 0.983 no
C41 H412 0.986 no
C42 H423 0.979 no
C42 H422 1.001 no
C42 H421 1.003 no
O43 C44 1.4438(14) yes
C44 C45 1.5061(16) yes
C44 H441 1.003 no
C44 H442 0.983 no
C45 C46 1.5158(17) yes
C45 H451 0.979 no
C45 H452 0.986 no
C46 H461 0.982 no
C46 H462 0.974 no
C46 H463 0.977 no

loop_
_geom_hbond_atom_site_label_D
_geom_hbond_atom_site_label_H
_geom_hbond_atom_site_label_A
_geom_hbond_site_symmetry_A
_geom_hbond_angle_DHA
_geom_hbond_distance_DH
_geom_hbond_distance_HA
_geom_hbond_distance_DA
_geom_hbond_publ_flag
C37 H372 O30 8_646 141 0.988 2.597 3.419(2) yes
C42 H423 O30 7_464 137 0.979 2.563 3.346(2) yes
C45 H451 O31 . 132 0.979 2.485 3.227(2) yes
C45 H452 O39 . 156 0.986 2.494 3.420(2) yes
